data_8100512
loop_
_publ_author_name
'Karray, Rim'
'Kabadou, Ahlem'
'Loukil, Mohamed'
'Ben Salah, Abdelhamid'

_publ_section_title
;
Crystal structure of lithium ammonium hexachlorotellurate(IV), 
[Li~0.2~(NH~4~)~0.8~]~2~TeCl~6~
;
_journal_coden_ASTM ZKNSFT
_journal_issue 4
_journal_name_full 'Zeitschrift f\"ur Kristallographie - New Crystal Structures'
_journal_page_first 399
_journal_page_last 400
_journal_paper_doi 10.1524/ncrs.2003.218.4.399
_journal_volume 218
_journal_year 2003
_chemical_formula_structural '[Li0.2 (NH4)0.8]2 Te Cl6'
_chemical_formula_sum 'Cl6 H6.24 Li0.44 N1.56 Te'
_chemical_formula_weight 371.50
_space_group_IT_number 225
_symmetry_cell_setting cubic
_symmetry_space_group_name_Hall '-F 4 2 3'
_symmetry_space_group_name_H-M 'F m -3 m'
_cell_angle_alpha 90.00
_cell_angle_beta 90.00
_cell_angle_gamma 90.00
_cell_formula_units_Z 4
_cell_length_a 10.3572(16)
_cell_length_b 10.3572(16)
_cell_length_c 10.3572(16)
_cell_measurement_temperature 299(2)
_cell_volume 1111.0(3)
_diffrn_ambient_temperature 293(2)
_exptl_crystal_density_diffrn 2.221
_cod_depositor_comments
;
 Updated bibliographic information.

 Antanas Vaitkus,
 2020-10-02
;
_cod_original_formula_sum 'H6.24 Cl6 Li0.44 N1.56 Te'
_cod_database_code 8100512

loop_
_symmetry_equiv_pos_as_xyz
'x, y, z'
'x, -y, -z'
'-x, -y, z'
'-x, y, -z'
'-y, x, z'
'y, x, -z'
'y, -x, z'
'-y, -x, -z'
'y, z, x'
'-y, -z, x'
'y, -z, -x'
'-y, z, -x'
'-z, y, x'
'-z, -y, -x'
'z, -y, x'
'z, y, -x'
'z, x, y'
'-z, x, -y'
'-z, -x, y'
'z, -x, -y'
'-x, -z, -y'
'-x, z, y'
'x, -z, y'
'x, z, -y'
'x, y+1/2, z+1/2'
'x, -y+1/2, -z+1/2'
'-x, -y+1/2, z+1/2'
'-x, y+1/2, -z+1/2'
'-y, x+1/2, z+1/2'
'y, x+1/2, -z+1/2'
'y, -x+1/2, z+1/2'
'-y, -x+1/2, -z+1/2'
'y, z+1/2, x+1/2'
'-y, -z+1/2, x+1/2'
'y, -z+1/2, -x+1/2'
'-y, z+1/2, -x+1/2'
'-z, y+1/2, x+1/2'
'-z, -y+1/2, -x+1/2'
'z, -y+1/2, x+1/2'
'z, y+1/2, -x+1/2'
'z, x+1/2, y+1/2'
'-z, x+1/2, -y+1/2'
'-z, -x+1/2, y+1/2'
'z, -x+1/2, -y+1/2'
'-x, -z+1/2, -y+1/2'
'-x, z+1/2, y+1/2'
'x, -z+1/2, y+1/2'
'x, z+1/2, -y+1/2'
'x+1/2, y, z+1/2'
'x+1/2, -y, -z+1/2'
'-x+1/2, -y, z+1/2'
'-x+1/2, y, -z+1/2'
'-y+1/2, x, z+1/2'
'y+1/2, x, -z+1/2'
'y+1/2, -x, z+1/2'
'-y+1/2, -x, -z+1/2'
'y+1/2, z, x+1/2'
'-y+1/2, -z, x+1/2'
'y+1/2, -z, -x+1/2'
'-y+1/2, z, -x+1/2'
'-z+1/2, y, x+1/2'
'-z+1/2, -y, -x+1/2'
'z+1/2, -y, x+1/2'
'z+1/2, y, -x+1/2'
'z+1/2, x, y+1/2'
'-z+1/2, x, -y+1/2'
'-z+1/2, -x, y+1/2'
'z+1/2, -x, -y+1/2'
'-x+1/2, -z, -y+1/2'
'-x+1/2, z, y+1/2'
'x+1/2, -z, y+1/2'
'x+1/2, z, -y+1/2'
'x+1/2, y+1/2, z'
'x+1/2, -y+1/2, -z'
'-x+1/2, -y+1/2, z'
'-x+1/2, y+1/2, -z'
'-y+1/2, x+1/2, z'
'y+1/2, x+1/2, -z'
'y+1/2, -x+1/2, z'
'-y+1/2, -x+1/2, -z'
'y+1/2, z+1/2, x'
'-y+1/2, -z+1/2, x'
'y+1/2, -z+1/2, -x'
'-y+1/2, z+1/2, -x'
'-z+1/2, y+1/2, x'
'-z+1/2, -y+1/2, -x'
'z+1/2, -y+1/2, x'
'z+1/2, y+1/2, -x'
'z+1/2, x+1/2, y'
'-z+1/2, x+1/2, -y'
'-z+1/2, -x+1/2, y'
'z+1/2, -x+1/2, -y'
'-x+1/2, -z+1/2, -y'
'-x+1/2, z+1/2, y'
'x+1/2, -z+1/2, y'
'x+1/2, z+1/2, -y'
'-x, -y, -z'
'-x, y, z'
'x, y, -z'
'x, -y, z'
'y, -x, -z'
'-y, -x, z'
'-y, x, -z'
'y, x, z'
'-y, -z, -x'
'y, z, -x'
'-y, z, x'
'y, -z, x'
'z, -y, -x'
'z, y, x'
'-z, y, -x'
'-z, -y, x'
'-z, -x, -y'
'z, -x, y'
'z, x, -y'
'-z, x, y'
'x, z, y'
'x, -z, -y'
'-x, z, -y'
'-x, -z, y'
'-x, -y+1/2, -z+1/2'
'-x, y+1/2, z+1/2'
'x, y+1/2, -z+1/2'
'x, -y+1/2, z+1/2'
'y, -x+1/2, -z+1/2'
'-y, -x+1/2, z+1/2'
'-y, x+1/2, -z+1/2'
'y, x+1/2, z+1/2'
'-y, -z+1/2, -x+1/2'
'y, z+1/2, -x+1/2'
'-y, z+1/2, x+1/2'
'y, -z+1/2, x+1/2'
'z, -y+1/2, -x+1/2'
'z, y+1/2, x+1/2'
'-z, y+1/2, -x+1/2'
'-z, -y+1/2, x+1/2'
'-z, -x+1/2, -y+1/2'
'z, -x+1/2, y+1/2'
'z, x+1/2, -y+1/2'
'-z, x+1/2, y+1/2'
'x, z+1/2, y+1/2'
'x, -z+1/2, -y+1/2'
'-x, z+1/2, -y+1/2'
'-x, -z+1/2, y+1/2'
'-x+1/2, -y, -z+1/2'
'-x+1/2, y, z+1/2'
'x+1/2, y, -z+1/2'
'x+1/2, -y, z+1/2'
'y+1/2, -x, -z+1/2'
'-y+1/2, -x, z+1/2'
'-y+1/2, x, -z+1/2'
'y+1/2, x, z+1/2'
'-y+1/2, -z, -x+1/2'
'y+1/2, z, -x+1/2'
'-y+1/2, z, x+1/2'
'y+1/2, -z, x+1/2'
'z+1/2, -y, -x+1/2'
'z+1/2, y, x+1/2'
'-z+1/2, y, -x+1/2'
'-z+1/2, -y, x+1/2'
'-z+1/2, -x, -y+1/2'
'z+1/2, -x, y+1/2'
'z+1/2, x, -y+1/2'
'-z+1/2, x, y+1/2'
'x+1/2, z, y+1/2'
'x+1/2, -z, -y+1/2'
'-x+1/2, z, -y+1/2'
'-x+1/2, -z, y+1/2'
'-x+1/2, -y+1/2, -z'
'-x+1/2, y+1/2, z'
'x+1/2, y+1/2, -z'
'x+1/2, -y+1/2, z'
'y+1/2, -x+1/2, -z'
'-y+1/2, -x+1/2, z'
'-y+1/2, x+1/2, -z'
'y+1/2, x+1/2, z'
'-y+1/2, -z+1/2, -x'
'y+1/2, z+1/2, -x'
'-y+1/2, z+1/2, x'
'y+1/2, -z+1/2, x'
'z+1/2, -y+1/2, -x'
'z+1/2, y+1/2, x'
'-z+1/2, y+1/2, -x'
'-z+1/2, -y+1/2, x'
'-z+1/2, -x+1/2, -y'
'z+1/2, -x+1/2, y'
'z+1/2, x+1/2, -y'
'-z+1/2, x+1/2, y'
'x+1/2, z+1/2, y'
'x+1/2, -z+1/2, -y'
'-x+1/2, z+1/2, -y'
'-x+1/2, -z+1/2, y'

loop_
_atom_site_label
_atom_site_type_symbol
_atom_site_fract_x
_atom_site_fract_y
_atom_site_fract_z
_atom_site_U_iso_or_equiv
_atom_site_adp_type
_atom_site_occupancy
_atom_site_symmetry_multiplicity
_atom_site_Wyckoff_symbol
_atom_site_calc_flag
_atom_site_refinement_flags
_atom_site_disorder_assembly
_atom_site_disorder_group
Te1 Te 0.5000 0.0000 0.0000 0.0328(7) Uani 1 4 a d S . .
Cl2 Cl 0.2504(3) 0.0000 0.0000 0.0514(9) Uani 1 24 e d S . .
N1 N 0.2500 0.2500 0.2500 0.069(8) Uani 0.78(14) 8 c d SPD . .
H1 H 0.240(4) 0.189(4) 0.189(4) 0.082 Uiso 0.26(5) 96 k d SPD . .
Li1 Li 0.2500 0.2500 0.2500 0.069(8) Uani 0.22(14) 8 c d SP . .

loop_
_atom_site_aniso_label
_atom_site_aniso_U_11
_atom_site_aniso_U_22
_atom_site_aniso_U_33
_atom_site_aniso_U_23
_atom_site_aniso_U_13
_atom_site_aniso_U_12
Te1 0.0328(7) 0.0328(7) 0.0328(7) 0.000 0.000 0.000
Cl2 0.0197(11) 0.0672(13) 0.0672(13) 0.000 0.000 0.000
N1 0.069(8) 0.069(8) 0.069(8) 0.000 0.000 0.000
Li1 0.069(8) 0.069(8) 0.069(8) 0.000 0.000 0.000

loop_
_geom_bond_atom_site_label_1
_geom_bond_atom_site_label_2
_geom_bond_distance
_geom_bond_site_symmetry_2
_geom_bond_publ_flag
Te1 Cl2 2.585(3) . ?
Te1 Cl2 2.585(3) 153 ?
Te1 Cl2 2.585(3) '-x+1, -y, -z' ?
Te1 Cl2 2.585(3) '-y+1/2, x-1/2, z' ?
Te1 Cl2 2.585(3) 173 ?
Te1 Cl2 2.585(3) 57_554 ?
N1 H1 0.900(10) . ?
